data_7158180
loop_
_publ_author_name
'Abeysekera, Amila M.'
'Averkiev, Boris B.'
'Le Magueres, Pierre'
'Aaker\"oy, Christer B'

_publ_section_title
;
 Intermolecular binding preferences of haloethynyl halogen-bond donors as
 a function of molecular electrostatic potentials in a family of
 <i>N</i>-(pyridin-2-yl)amides.
;
_journal_issue 30
_journal_name_full 'Organic &amp; biomolecular chemistry'
_journal_page_first 6671
_journal_page_last 6681
_journal_paper_doi 10.1039/d1ob01133b
_journal_volume 19
_journal_year 2021
_chemical_formula_moiety 'C14 H9 I N2 O'
_chemical_formula_sum 'C14 H9 I N2 O'
_chemical_formula_weight 348.13
_space_group_crystal_system monoclinic
_space_group_IT_number 14
_space_group_name_Hall '-P 2ybc'
_space_group_name_H-M_alt 'P 1 21/c 1'
_atom_sites_solution_hydrogens geom
_atom_sites_solution_primary dual
_audit_creation_date 2021-04-26
_audit_creation_method
;
Olex2 1.3-ac4
(compiled 2020.11.27 svn.r5f609507 for Rigaku Oxford Diffraction, GUI svn.r6214)
;
_audit_update_record
;
2021-06-10 deposited with the CCDC.	2021-07-12 downloaded from the CCDC.
;
_cell_angle_alpha 90
_cell_angle_beta 95.784(2)
_cell_angle_gamma 90
_cell_formula_units_Z 4
_cell_length_a 4.08450(10)
_cell_length_b 16.1979(4)
_cell_length_c 19.1245(4)
_cell_measurement_reflns_used 5198
_cell_measurement_temperature 293(2)
_cell_measurement_theta_max 71.8110
_cell_measurement_theta_min 3.5680
_cell_volume 1258.84(5)
_computing_cell_refinement 'CrysAlisPro 1.171.41.83a (Rigaku OD, 2020)'
_computing_data_collection 'CrysAlisPro 1.171.41.83a (Rigaku OD, 2020)'
_computing_data_reduction 'CrysAlisPro 1.171.41.83a (Rigaku OD, 2020)'
_computing_molecular_graphics 'Olex2 1.3-ac4 (Dolomanov et al., 2009)'
_computing_publication_material 'Olex2 1.3-ac4 (Dolomanov et al., 2009)'
_computing_structure_refinement 'SHELXL 2018/3 (Sheldrick, 2015)'
_computing_structure_solution 'SHELXT  (Sheldrick, 2015)'
_diffrn_ambient_temperature 293(2)
_diffrn_detector 'Hybrid Pixel Array Detector'
_diffrn_detector_area_resol_mean 10.0000
_diffrn_detector_type 'HyPix-Arc 150'
_diffrn_measured_fraction_theta_full 0.991
_diffrn_measured_fraction_theta_max 0.955
_diffrn_measurement_details
;
List of Runs (angles in degrees, time in seconds):

  # Type    Start    End  Width  t~exp~   \w     \q     \k     \f   Frames
#--------------------------------------------------------------------------
  1  \w    -28.00  -3.00   0.50    5.00    --  -35.00  15.00-150.00   50
  2  \w     39.00  79.00   0.50    5.00    --   61.20-125.00 -90.00   80
  3  \w     45.00  71.00   0.50    5.00    --   61.20-125.00-150.00   52
  4  \w     44.00  70.00   0.50    5.00    --   61.20  15.00 150.00   52
  5  \w     36.00  64.00   0.50    5.00    --   61.20-125.00 -30.00   56
  6  \w     78.00 103.00   0.50    5.00    --   61.20  15.00 150.00   50
  7  \w     55.00  93.00   0.50    5.00    --   70.01-125.00 -90.00   76
  8  \w     79.00 113.00   0.50    5.00    --   70.01  15.00 -90.00   68
  9  \w     67.00  95.00   0.50    5.00    --   74.10-119.00-154.00   56
 10  \w     73.00 107.00   0.50    5.00    --   74.10   0.00-180.00   68
 11  \w     41.00  66.00   0.50    5.00    --   74.10   0.00-180.00   50
 12  \w     89.00 115.00   0.50    5.00    --   74.10  15.00-120.00   52
 13  \w     32.00  76.00   0.50    5.00    --   74.10-125.00   0.00   88
 14  \w     39.00 100.00   0.50    5.00    --   74.10-125.00 -60.00  122
 15  \w    -18.00   8.00   0.50    5.00    --  -34.26  15.00 -60.00   52
 16  \w    -28.00  -3.00   0.50    5.00    --  -35.00  15.00 -90.00   50
 17  \w     34.00  66.00   0.50    5.00    --   61.20  15.00-120.00   64
 18  \w     69.00 104.00   0.50    5.00    --   61.20  15.00-120.00   70
 19  \w     57.00  91.00   0.50    5.00    --   74.10  15.00-120.00   68
 20  \w     38.00  68.00   0.50    5.00    --   74.10-125.00-120.00   60
 21  \w     74.00 100.00   0.50    5.00    --   74.10-125.00-120.00   52
 22  \w     34.00  60.00   0.50    5.00    --   74.10-125.00 -30.00   52
 23  \w    -69.00 -28.00   0.50    5.00    --  -35.00 -15.00 -90.00   82
 24  \w     57.00  83.00   0.50    5.00    --   61.20-125.00  30.00   52
 25  \w     73.00  99.00   0.50    5.00    --   74.10-125.00   0.00   52
;
_diffrn_measurement_device 'four-circle diffractometer'
_diffrn_measurement_device_type 'ROD, Synergy Custom system, HyPix-Arc 150'
_diffrn_measurement_method '\w scans'
_diffrn_orient_matrix_type 'CrysAlisPro convention (1999,Acta A55,543-557)'
_diffrn_orient_matrix_UB_11 0.3404394000
_diffrn_orient_matrix_UB_12 0.0361184000
_diffrn_orient_matrix_UB_13 -0.0105246000
_diffrn_orient_matrix_UB_21 -0.1512551000
_diffrn_orient_matrix_UB_22 0.0871529000
_diffrn_orient_matrix_UB_23 -0.0066730000
_diffrn_orient_matrix_UB_31 0.0708302000
_diffrn_orient_matrix_UB_32 0.0120492000
_diffrn_orient_matrix_UB_33 0.0799816000
_diffrn_radiation_monochromator mirror
_diffrn_radiation_probe x-ray
_diffrn_radiation_type CuK\a
_diffrn_radiation_wavelength 1.54184
_diffrn_reflns_av_R_equivalents 0.0262
_diffrn_reflns_av_unetI/netI 0.0259
_diffrn_reflns_Laue_measured_fraction_full 0.991
_diffrn_reflns_Laue_measured_fraction_max 0.955
_diffrn_reflns_limit_h_max 4
_diffrn_reflns_limit_h_min -4
_diffrn_reflns_limit_k_max 18
_diffrn_reflns_limit_k_min -19
_diffrn_reflns_limit_l_max 23
_diffrn_reflns_limit_l_min -14
_diffrn_reflns_number 8164
_diffrn_reflns_point_group_measured_fraction_full 0.991
_diffrn_reflns_point_group_measured_fraction_max 0.955
_diffrn_reflns_theta_full 67.684
_diffrn_reflns_theta_max 72.202
_diffrn_reflns_theta_min 3.584
_diffrn_source 'Rotating-anode X-ray tube'
_diffrn_source_type 'Rigaku (Cu) X-ray Source'
_exptl_absorpt_coefficient_mu 19.896
_exptl_absorpt_correction_T_max 0.838
_exptl_absorpt_correction_T_min 0.768
_exptl_absorpt_correction_type gaussian
_exptl_absorpt_process_details
;
CrysAlisPro 1.171.41.83a (Rigaku Oxford Diffraction, 2020)
Numerical absorption correction based on gaussian integration over
a multifaceted crystal model
Empirical absorption correction using spherical harmonics,
implemented in SCALE3 ABSPACK scaling algorithm.
;
_exptl_crystal_colour yellow
_exptl_crystal_colour_primary yellow
_exptl_crystal_density_diffrn 1.837
_exptl_crystal_description block
_exptl_crystal_F_000 672
_exptl_crystal_size_max 0.043
_exptl_crystal_size_mid 0.029
_exptl_crystal_size_min 0.022
_refine_diff_density_max 1.077
_refine_diff_density_min -0.817
_refine_diff_density_rms 0.107
_refine_ls_extinction_method none
_refine_ls_goodness_of_fit_ref 1.110
_refine_ls_hydrogen_treatment constr
_refine_ls_matrix_type full
_refine_ls_number_parameters 163
_refine_ls_number_reflns 2361
_refine_ls_number_restraints 0
_refine_ls_restrained_S_all 1.110
_refine_ls_R_factor_all 0.0367
_refine_ls_R_factor_gt 0.0336
_refine_ls_shift/su_max 0.001
_refine_ls_shift/su_mean 0.000
_refine_ls_structure_factor_coef Fsqd
_refine_ls_weighting_details 'w=1/[\s^2^(Fo^2^)+(0.0250P)^2^+5.8103P] where P=(Fo^2^+2Fc^2^)/3'
_refine_ls_weighting_scheme calc
_refine_ls_wR_factor_gt 0.0815
_refine_ls_wR_factor_ref 0.0828
_reflns_Friedel_coverage 0.000
_reflns_number_gt 2183
_reflns_number_total 2361
_reflns_threshold_expression 'I > 2\s(I)'
_cod_data_source_file d1ob01133b2.cif
_cod_data_source_block Bz-act-I-Form-1
_cod_depositor_comments 'Adding full bibliography for 7158173--7158183.cif.'
_cod_database_code 7158180
_shelx_shelxl_version_number 2018/3
_chemical_oxdiff_formula 'C14 H9 I N2 O'
_shelx_space_group_comment
;
The symmetry employed for this shelxl refinement is uniquely defined
by the following loop, which should always be used as a source of
symmetry information in preference to the above space-group names.
They are only intended as comments.
;
_shelx_estimated_absorpt_t_max 0.669
_shelx_estimated_absorpt_t_min 0.482
_reflns_odcompleteness_completeness 99.31
_reflns_odcompleteness_iscentric 1
_reflns_odcompleteness_theta 66.97
_olex2_refinement_description
;
1. Fixed Uiso
 At 1.2 times of:
  All C(H) groups, All N(H) groups
2.a Aromatic/amide H refined with riding coordinates:
 N10(H10), C6(H6), C3(H3), C5(H5), C14(H14), C18(H18), C17(H17), C16(H16),
 C15(H15)
;
_olex2_submission_special_instructions 'No special instructions were received'
_oxdiff_exptl_absorpt_empirical_details
;
Empirical correction (ABSPACK) includes:
- Absorption correction using spherical harmonics
- Frame scaling
;
_oxdiff_exptl_absorpt_empirical_full_max 1.256
_oxdiff_exptl_absorpt_empirical_full_min 0.832

loop_
_space_group_symop_operation_xyz
'x, y, z'
'-x, y+1/2, -z+1/2'
'-x, -y, -z'
'x, -y-1/2, z-1/2'

loop_
_atom_site_label
_atom_site_type_symbol
_atom_site_fract_x
_atom_site_fract_y
_atom_site_fract_z
_atom_site_U_iso_or_equiv
_atom_site_adp_type
_atom_site_occupancy
_atom_site_site_symmetry_order
_atom_site_calc_flag
_atom_site_refinement_flags_posn
_atom_site_refinement_flags_adp
_atom_site_refinement_flags_occupancy
_atom_site_disorder_assembly
_atom_site_disorder_group
I9 I 1.19403(8) 0.66171(2) 0.81365(2) 0.03048(12) Uani 1 1 d . . . . .
O12 O -0.0486(12) 0.3639(2) 0.4485(2) 0.0524(12) Uani 1 1 d . . . . .
N2 N 0.5915(11) 0.3197(2) 0.6292(2) 0.0304(9) Uani 1 1 d . . . . .
N10 N 0.2378(11) 0.2874(2) 0.5329(2) 0.0302(9) Uani 1 1 d . . . . .
H10 H 0.285280 0.237390 0.545233 0.036 Uiso 1 1 calc R U . . .
C6 C 0.3441(14) 0.4344(3) 0.5642(3) 0.0341(12) Uani 1 1 d . . . . .
H6 H 0.208868 0.453666 0.525626 0.041 Uiso 1 1 calc R U . . .
C1 C 0.3917(13) 0.3489(3) 0.5753(3) 0.0283(11) Uani 1 1 d . . . . .
C13 C -0.1304(13) 0.2197(3) 0.4416(3) 0.0325(11) Uani 1 1 d . . . . .
C3 C 0.7421(13) 0.3737(3) 0.6747(3) 0.0330(11) Uani 1 1 d . . . . .
H3 H 0.877698 0.353173 0.712742 0.040 Uiso 1 1 calc R U . . .
C4 C 0.7065(13) 0.4586(3) 0.6682(3) 0.0302(11) Uani 1 1 d . . . . .
C8 C 0.9978(14) 0.5672(3) 0.7569(3) 0.0341(12) Uani 1 1 d . . . . .
C5 C 0.4993(14) 0.4879(3) 0.6109(3) 0.0350(12) Uani 1 1 d . . . . .
H5 H 0.467892 0.544397 0.604752 0.042 Uiso 1 1 calc R U . . .
C14 C -0.1089(14) 0.1419(3) 0.4723(3) 0.0369(12) Uani 1 1 d . . . . .
H14 H 0.010723 0.134981 0.515936 0.044 Uiso 1 1 calc R U . . .
C11 C 0.0193(13) 0.2967(3) 0.4738(3) 0.0324(11) Uani 1 1 d . . . . .
C18 C -0.3150(14) 0.2291(4) 0.3762(3) 0.0389(13) Uani 1 1 d . . . . .
H18 H -0.334145 0.280855 0.355170 0.047 Uiso 1 1 calc R U . . .
C7 C 0.8707(13) 0.5149(3) 0.7187(3) 0.0342(12) Uani 1 1 d . . . . .
C17 C -0.4676(15) 0.1620(4) 0.3432(3) 0.0471(15) Uani 1 1 d . . . . .
H17 H -0.588891 0.168793 0.299746 0.057 Uiso 1 1 calc R U . . .
C16 C -0.4435(15) 0.0850(4) 0.3734(3) 0.0468(15) Uani 1 1 d . . . . .
H16 H -0.546679 0.039949 0.350459 0.056 Uiso 1 1 calc R U . . .
C15 C -0.2634(15) 0.0746(4) 0.4388(3) 0.0438(14) Uani 1 1 d . . . . .
H15 H -0.247203 0.022799 0.459765 0.053 Uiso 1 1 calc R U . . .

loop_
_atom_site_aniso_label
_atom_site_aniso_U_11
_atom_site_aniso_U_22
_atom_site_aniso_U_33
_atom_site_aniso_U_23
_atom_site_aniso_U_13
_atom_site_aniso_U_12
I9 0.03541(19) 0.02230(17) 0.03172(18) -0.00249(13) -0.00650(12) -0.00138(13)
O12 0.081(3) 0.029(2) 0.040(2) 0.0040(18) -0.030(2) 0.006(2)
N2 0.039(2) 0.019(2) 0.031(2) 0.0026(16) -0.0066(18) 0.0039(17)
N10 0.041(2) 0.017(2) 0.030(2) 0.0024(17) -0.0102(18) 0.0022(17)
C6 0.048(3) 0.022(2) 0.030(3) 0.005(2) -0.009(2) 0.005(2)
C1 0.035(3) 0.021(2) 0.027(2) 0.0008(19) -0.002(2) 0.0045(19)
C13 0.038(3) 0.033(3) 0.025(2) -0.004(2) -0.006(2) 0.006(2)
C3 0.039(3) 0.024(2) 0.033(3) 0.000(2) -0.012(2) 0.003(2)
C4 0.038(3) 0.020(2) 0.031(3) 0.001(2) 0.000(2) -0.001(2)
C8 0.040(3) 0.028(3) 0.032(3) 0.000(2) -0.005(2) 0.000(2)
C5 0.049(3) 0.017(2) 0.036(3) 0.002(2) -0.005(2) 0.003(2)
C14 0.041(3) 0.033(3) 0.034(3) -0.006(2) -0.007(2) 0.001(2)
C11 0.040(3) 0.030(3) 0.025(2) 0.001(2) -0.006(2) 0.003(2)
C18 0.041(3) 0.046(3) 0.028(3) -0.004(2) -0.006(2) 0.004(3)
C7 0.041(3) 0.027(3) 0.032(3) 0.001(2) -0.008(2) 0.001(2)
C17 0.042(3) 0.066(4) 0.031(3) -0.016(3) -0.006(2) -0.002(3)
C16 0.042(3) 0.050(4) 0.047(3) -0.022(3) -0.001(3) -0.009(3)
C15 0.047(3) 0.030(3) 0.053(4) -0.008(3) -0.002(3) -0.002(2)

loop_
_atom_type_symbol
_atom_type_description
_atom_type_scat_dispersion_real
_atom_type_scat_dispersion_imag
_atom_type_scat_source
C C 0.0181 0.0091 'International Tables Vol C Tables 4.2.6.8 and 6.1.1.4'
H H 0.0000 0.0000 'International Tables Vol C Tables 4.2.6.8 and 6.1.1.4'
I I -0.3257 6.8362 'International Tables Vol C Tables 4.2.6.8 and 6.1.1.4'
N N 0.0311 0.0180 'International Tables Vol C Tables 4.2.6.8 and 6.1.1.4'
O O 0.0492 0.0322 'International Tables Vol C Tables 4.2.6.8 and 6.1.1.4'

loop_
_exptl_crystal_face_index_h
_exptl_crystal_face_index_k
_exptl_crystal_face_index_l
_exptl_crystal_face_perp_dist
1 2 -1 0.0228
-1 -2 1 0.0084
0 -1 2 0.0064
0 -2 -3 0.0149
0 2 3 0.0069
0 1 -2 0.0175
1 -2 -2 0.0194
1 9 -3 0.0171
0 0 1 0.0072
-1 -1 3 0.0042
0 -1 0 0.0114
-1 5 -1 0.0153

loop_
_geom_angle_atom_site_label_1
_geom_angle_atom_site_label_2
_geom_angle_atom_site_label_3
_geom_angle
_geom_angle_site_symmetry_1
_geom_angle_site_symmetry_3
_geom_angle_publ_flag
C1 N2 C3 118.4(4) . . ?
C1 N10 H10 116.0 . . ?
C11 N10 H10 116.0 . . ?
C11 N10 C1 128.1(4) . . ?
C1 C6 H6 120.6 . . ?
C5 C6 H6 120.6 . . ?
C5 C6 C1 118.7(5) . . ?
N2 C1 N10 113.6(4) . . ?
N2 C1 C6 121.9(5) . . ?
N10 C1 C6 124.6(4) . . ?
C14 C13 C11 125.3(4) . . ?
C14 C13 C18 118.8(5) . . ?
C18 C13 C11 115.9(5) . . ?
N2 C3 H3 118.2 . . ?
N2 C3 C4 123.5(5) . . ?
C4 C3 H3 118.2 . . ?
C3 C4 C5 117.1(5) . . ?
C3 C4 C7 121.9(5) . . ?
C5 C4 C7 120.9(4) . . ?
C7 C8 I9 174.7(5) . . ?
C6 C5 C4 120.4(5) . . ?
C6 C5 H5 119.8 . . ?
C4 C5 H5 119.8 . . ?
C13 C14 H14 119.6 . . ?
C15 C14 C13 120.8(5) . . ?
C15 C14 H14 119.6 . . ?
O12 C11 N10 121.9(5) . . ?
O12 C11 C13 121.2(4) . . ?
N10 C11 C13 116.8(4) . . ?
C13 C18 H18 119.9 . . ?
C17 C18 C13 120.1(6) . . ?
C17 C18 H18 119.9 . . ?
C8 C7 C4 174.3(5) . . ?
C18 C17 H17 119.5 . . ?
C16 C17 C18 120.9(5) . . ?
C16 C17 H17 119.5 . . ?
C17 C16 H16 120.2 . . ?
C17 C16 C15 119.6(5) . . ?
C15 C16 H16 120.2 . . ?
C14 C15 C16 119.7(6) . . ?
C14 C15 H15 120.2 . . ?
C16 C15 H15 120.2 . . ?

loop_
_geom_bond_atom_site_label_1
_geom_bond_atom_site_label_2
_geom_bond_distance
_geom_bond_site_symmetry_2
_geom_bond_publ_flag
I9 C8 1.997(5) . ?
O12 C11 1.212(6) . ?
N2 C1 1.335(6) . ?
N2 C3 1.339(6) . ?
N10 H10 0.8600 . ?
N10 C1 1.394(6) . ?
N10 C11 1.376(6) . ?
C6 H6 0.9300 . ?
C6 C1 1.411(7) . ?
C6 C5 1.354(7) . ?
C13 C14 1.388(8) . ?
C13 C11 1.494(7) . ?
C13 C18 1.402(7) . ?
C3 H3 0.9300 . ?
C3 C4 1.387(7) . ?
C4 C5 1.399(7) . ?
C4 C7 1.443(7) . ?
C8 C7 1.202(7) . ?
C5 H5 0.9300 . ?
C14 H14 0.9300 . ?
C14 C15 1.384(8) . ?
C18 H18 0.9300 . ?
C18 C17 1.375(8) . ?
C17 H17 0.9300 . ?
C17 C16 1.375(9) . ?
C16 H16 0.9300 . ?
C16 C15 1.395(8) . ?
C15 H15 0.9300 . ?

loop_
_geom_torsion_atom_site_label_1
_geom_torsion_atom_site_label_2
_geom_torsion_atom_site_label_3
_geom_torsion_atom_site_label_4
_geom_torsion
_geom_torsion_site_symmetry_1
_geom_torsion_site_symmetry_2
_geom_torsion_site_symmetry_3
_geom_torsion_site_symmetry_4
_geom_torsion_publ_flag
N2 C3 C4 C5 0.5(9) . . . . ?
N2 C3 C4 C7 179.5(5) . . . . ?
C1 N2 C3 C4 -1.3(8) . . . . ?
C1 N10 C11 O12 5.2(9) . . . . ?
C1 N10 C11 C13 -175.0(5) . . . . ?
C1 C6 C5 C4 1.0(8) . . . . ?
C13 C14 C15 C16 -0.1(9) . . . . ?
C13 C18 C17 C16 0.2(9) . . . . ?
C3 N2 C1 N10 -177.5(5) . . . . ?
C3 N2 C1 C6 1.9(8) . . . . ?
C3 C4 C5 C6 -0.3(8) . . . . ?
C5 C6 C1 N2 -1.8(8) . . . . ?
C5 C6 C1 N10 177.5(5) . . . . ?
C14 C13 C11 O12 -169.4(6) . . . . ?
C14 C13 C11 N10 10.9(8) . . . . ?
C14 C13 C18 C17 -0.8(9) . . . . ?
C11 N10 C1 N2 180.0(5) . . . . ?
C11 N10 C1 C6 0.5(9) . . . . ?
C11 C13 C14 C15 178.5(5) . . . . ?
C11 C13 C18 C17 -178.7(5) . . . . ?
C18 C13 C14 C15 0.7(9) . . . . ?
C18 C13 C11 O12 8.4(8) . . . . ?
C18 C13 C11 N10 -171.3(5) . . . . ?
C18 C17 C16 C15 0.4(10) . . . . ?
C7 C4 C5 C6 -179.4(5) . . . . ?
C17 C16 C15 C14 -0.4(9) . . . . ?

loop_
_exptl_oxdiff_crystal_face_indexfrac_h
_exptl_oxdiff_crystal_face_indexfrac_k
_exptl_oxdiff_crystal_face_indexfrac_l
_exptl_oxdiff_crystal_face_x
_exptl_oxdiff_crystal_face_y
_exptl_oxdiff_crystal_face_z
0.9986 2.0040 -0.9935 0.4228 0.0302 0.0154
-0.9986 -2.0040 1.4937 -0.4281 -0.0336 0.0246
0.0005 -0.9996 2.4987 -0.0622 -0.1039 0.1878
0.0008 -1.9995 -2.5052 -0.0456 -0.1577 -0.2244
-0.0008 1.9995 2.5052 0.0456 0.1577 0.2244
-0.0005 0.9996 -2.4987 0.0622 0.1039 -0.1878
1.0004 -1.9948 -1.5024 0.2844 -0.3152 -0.0733
1.1689 9.2873 -2.5484 0.7602 0.6496 -0.0091
0.0000 0.0000 0.5002 -0.0053 -0.0033 0.0400
-0.9990 -1.0042 2.9964 -0.4079 0.0436 0.1568
0.0005 -0.9997 -0.0022 -0.0359 -0.0872 -0.0122
-1.0019 4.9938 -0.9919 -0.1503 0.5934 -0.0901
